data_7022985
loop_
_publ_author_name
'Chen, Yanmei'
'Cao, Yanyuan'
'Chen, Wenqian'
'Gao, Qian'
'Li, Lei'
'Gao, Dandan'
'Liu, Wei'
'Li, Yahong'
'Li, Wu'

_publ_section_title
;
 Seven novel Sr(II)-Sm(III) and Sr(II)-Dy(III) coordination polymers:
 construction of five classes of structural topologies using different
 amounts of imidazole.
;
_journal_issue 27
_journal_name_full 'Dalton transactions (Cambridge, England : 2003)'
_journal_page_first 10011
_journal_page_last 10018
_journal_paper_doi 10.1039/c3dt50453k
_journal_volume 42
_journal_year 2013
_chemical_formula_moiety 'C35 H33 N5 O29 Sm2 Sr2, 2(H2 O)'
_chemical_formula_sum 'C35 H37 N5 O31 Sm2 Sr2'
_chemical_formula_weight 1499.66
_chemical_name_systematic
;
?
;
_space_group_IT_number 2
_symmetry_cell_setting triclinic
_symmetry_space_group_name_Hall '-P 1'
_symmetry_space_group_name_H-M 'P -1'
_atom_sites_solution_hydrogens geom
_atom_sites_solution_primary direct
_atom_sites_solution_secondary difmap
_audit_creation_method SHELXL-97
_cell_angle_alpha 111.5400(13)
_cell_angle_beta 101.4200(13)
_cell_angle_gamma 96.8600(14)
_cell_formula_units_Z 2
_cell_length_a 11.0630(3)
_cell_length_b 15.4190(4)
_cell_length_c 15.5950(4)
_cell_measurement_reflns_used 2453
_cell_measurement_temperature 296(2)
_cell_measurement_theta_max 27.9
_cell_measurement_theta_min 1.8
_cell_volume 2370.96(11)
_computing_cell_refinement 'SAINT (Bruker, 2005)'
_computing_data_collection 'APEX-II (Bruker, 2005)'
_computing_data_reduction 'SAINT (Bruker, 2005)'
_computing_molecular_graphics 'SHELXTL (Sheldrick, 2008) and DIAMOND (Brandenburg, 1999)'
_computing_publication_material 'SHELXTL (Sheldrick, 2008)'
_computing_structure_refinement 'SHELXL-97 (Sheldrick, 2008)'
_computing_structure_solution 'SHELXS-97 (Sheldrick, 2008)'
_diffrn_ambient_temperature 296(2)
_diffrn_measured_fraction_theta_full 0.997
_diffrn_measured_fraction_theta_max 0.997
_diffrn_measurement_device_type 'Bruker APEXII CCD'
_diffrn_measurement_method '\f and \w scans'
_diffrn_radiation_monochromator graphite
_diffrn_radiation_source 'fine-focus sealed tube'
_diffrn_radiation_type MoK\a
_diffrn_radiation_wavelength 0.71073
_diffrn_reflns_av_R_equivalents 0.0451
_diffrn_reflns_av_sigmaI/netI 0.0382
_diffrn_reflns_limit_h_max 13
_diffrn_reflns_limit_h_min -13
_diffrn_reflns_limit_k_max 18
_diffrn_reflns_limit_k_min -18
_diffrn_reflns_limit_l_max 18
_diffrn_reflns_limit_l_min -18
_diffrn_reflns_number 35772
_diffrn_reflns_theta_full 25.00
_diffrn_reflns_theta_max 25.00
_diffrn_reflns_theta_min 1.45
_exptl_absorpt_coefficient_mu 4.785
_exptl_absorpt_correction_T_max 0.3808
_exptl_absorpt_correction_T_min 0.2636
_exptl_absorpt_correction_type multi-scan
_exptl_absorpt_process_details 'SADABS (Bruker, 2005)'
_exptl_crystal_colour colourless
_exptl_crystal_density_diffrn 2.101
_exptl_crystal_density_meas ?
_exptl_crystal_density_method 'not measured'
_exptl_crystal_description block
_exptl_crystal_F_000 1460
_exptl_crystal_size_max 0.38
_exptl_crystal_size_mid 0.35
_exptl_crystal_size_min 0.25
_refine_diff_density_max 0.775
_refine_diff_density_min -1.482
_refine_diff_density_rms 0.127
_refine_ls_extinction_method none
_refine_ls_goodness_of_fit_ref 1.061
_refine_ls_hydrogen_treatment constr
_refine_ls_matrix_type full
_refine_ls_number_parameters 676
_refine_ls_number_reflns 8338
_refine_ls_number_restraints 0
_refine_ls_restrained_S_all 1.061
_refine_ls_R_factor_all 0.0323
_refine_ls_R_factor_gt 0.0290
_refine_ls_shift/su_max 0.001
_refine_ls_shift/su_mean 0.000
_refine_ls_structure_factor_coef Fsqd
_refine_ls_weighting_details 'calc w=1/[\s^2^(Fo^2^)+(0.0324P)^2^+4.5492P] where P=(Fo^2^+2Fc^2^)/3'
_refine_ls_weighting_scheme calc
_refine_ls_wR_factor_gt 0.0716
_refine_ls_wR_factor_ref 0.0731
_reflns_number_gt 7696
_reflns_number_total 8338
_reflns_threshold_expression &gt;2sigma(I)
_cod_data_source_file c3dt50453k.cif
_cod_data_source_block CCDC899486
_cod_depositor_comments
;
The following automatic conversions were performed:

'_exptl_crystal_density_meas' value 'not measured' was changed to '?'
- the value is perceived as not measured.

Automatic conversion script
Id: cif_fix_values 3008 2015-01-20 13:52:24Z robertas 
;
_cod_database_code 7022985

loop_
_symmetry_equiv_pos_as_xyz
'x, y, z'
'-x, -y, -z'

loop_
_atom_site_label
_atom_site_type_symbol
_atom_site_fract_x
_atom_site_fract_y
_atom_site_fract_z
_atom_site_U_iso_or_equiv
_atom_site_adp_type
_atom_site_occupancy
_atom_site_symmetry_multiplicity
_atom_site_calc_flag
_atom_site_refinement_flags
Sm1 Sm 0.445458(17) 0.596121(13) 0.306969(13) 0.01392(6) Uani 1 1 d .
O1 O 0.2977(3) 0.6017(2) 0.16882(19) 0.0256(6) Uani 1 1 d .
C1 C 0.3588(4) 0.7692(3) 0.2344(3) 0.0202(8) Uani 1 1 d .
N1 N 0.4401(3) 0.7597(2) 0.3051(2) 0.0172(7) Uani 1 1 d .
Sm2 Sm 0.733994(17) 0.235577(13) 0.315323(14) 0.01580(7) Uani 1 1 d .
O2 O 0.1853(3) 0.6805(2) 0.1023(2) 0.0432(9) Uani 1 1 d .
C2 C 0.3512(4) 0.8575(3) 0.2330(3) 0.0273(10) Uani 1 1 d .
H2 H 0.2947 0.8626 0.1832 0.033 Uiso 1 1 calc R
N2 N 0.4679(3) 0.4708(2) 0.1533(2) 0.0191(7) Uani 1 1 d .
Sr3 Sr 0.00485(3) 0.70801(3) 0.00642(3) 0.02108(10) Uani 1 1 d .
O3 O 0.5815(3) 0.73226(19) 0.44638(19) 0.0224(6) Uani 1 1 d .
N3 N 0.2281(3) 0.8492(2) 0.5725(2) 0.0180(7) Uani 1 1 d .
C3 C 0.4289(4) 0.9379(3) 0.3067(3) 0.0297(10) Uani 1 1 d .
H3 H 0.4273 0.9978 0.3061 0.036 Uiso 1 1 calc R
Sr4 Sr 0.75299(4) 0.80348(3) 0.63217(3) 0.02354(10) Uani 1 1 d .
N4 N 0.8566(3) 0.4039(2) 0.3636(2) 0.0179(7) Uani 1 1 d .
O4 O 0.6416(3) 0.8882(2) 0.5343(2) 0.0298(7) Uani 1 1 d .
C4 C 0.5089(4) 0.9285(3) 0.3813(3) 0.0251(9) Uani 1 1 d .
H4 H 0.5607 0.9819 0.4323 0.030 Uiso 1 1 calc R
C5 C 0.5105(4) 0.8378(3) 0.3784(3) 0.0195(8) Uani 1 1 d .
O5 O 0.2893(3) 0.4453(2) 0.2368(2) 0.0258(6) Uani 1 1 d .
N5 N 0.5886(3) 0.1641(2) 0.1487(2) 0.0198(7) Uani 1 1 d .
O6 O 0.1932(3) 0.3068(2) 0.1158(2) 0.0291(7) Uani 1 1 d .
C6 C 0.2738(4) 0.6770(3) 0.1622(3) 0.0214(9) Uani 1 1 d .
O7 O 0.6168(3) 0.6396(2) 0.2400(2) 0.0269(7) Uani 1 1 d .
C7 C 0.5851(4) 0.8192(3) 0.4597(3) 0.0197(8) Uani 1 1 d .
C8 C 0.3844(4) 0.3879(3) 0.1103(3) 0.0220(9) Uani 1 1 d .
O8 O 0.7425(3) 0.6034(3) 0.1438(3) 0.0512(10) Uani 1 1 d .
O9 O 0.2782(2) 0.6672(2) 0.37496(19) 0.0231(6) Uani 1 1 d .
C9 C 0.3945(4) 0.3182(3) 0.0274(3) 0.0350(11) Uani 1 1 d .
H9 H 0.3345 0.2613 -0.0031 0.042 Uiso 1 1 calc R
O10 O 0.2881(3) 0.68208(19) 0.52405(19) 0.0237(6) Uani 1 1 d .
C10 C 0.4928(5) 0.3332(4) -0.0094(4) 0.0432(13) Uani 1 1 d .
H10 H 0.5009 0.2863 -0.0649 0.052 Uiso 1 1 calc R
O11 O 0.2221(3) 0.9267(2) 0.7519(2) 0.0288(7) Uani 1 1 d .
C11 C 0.5797(5) 0.4174(3) 0.0354(3) 0.0379(12) Uani 1 1 d .
H11 H 0.6480 0.4284 0.0115 0.045 Uiso 1 1 calc R
O12 O 0.1537(3) 1.0508(2) 0.7339(2) 0.0394(8) Uani 1 1 d .
C12 C 0.5640(4) 0.4859(3) 0.1169(3) 0.0237(9) Uani 1 1 d .
O13 O 0.5971(3) 0.5097(2) 0.3438(2) 0.0264(7) Uani 1 1 d .
C13 C 0.2804(4) 0.3792(3) 0.1581(3) 0.0209(9) Uani 1 1 d .
O14 O 0.6089(2) 0.3576(2) 0.3076(2) 0.0244(6) Uani 1 1 d .
C14 C 0.6494(4) 0.5838(3) 0.1707(3) 0.0268(10) Uani 1 1 d .
O15 O 1.1551(3) 0.3497(2) 0.4131(2) 0.0360(8) Uani 1 1 d .
C15 C 0.2286(4) 0.8048(3) 0.4810(3) 0.0199(8) Uani 1 1 d .
O16 O 0.9611(3) 0.2677(2) 0.3841(2) 0.0272(7) Uani 1 1 d .
C16 C 0.1930(4) 0.8421(3) 0.4139(3) 0.0295(10) Uani 1 1 d .
H16 H 0.1921 0.8091 0.3504 0.035 Uiso 1 1 calc R
O17 O 0.8264(3) 0.2427(2) 0.1865(2) 0.0303(7) Uani 1 1 d .
C17 C 0.1589(5) 0.9290(4) 0.4435(4) 0.0370(11) Uani 1 1 d .
H17 H 0.1367 0.9567 0.4004 0.044 Uiso 1 1 calc R
O18 O 0.8147(3) 0.2134(3) 0.0342(2) 0.0410(8) Uani 1 1 d .
C18 C 0.1578(4) 0.9749(3) 0.5378(4) 0.0332(11) Uani 1 1 d .
H18 H 0.1334 1.0332 0.5587 0.040 Uiso 1 1 calc R
O19 O 0.5194(3) 0.1628(2) 0.2994(2) 0.0271(7) Uani 1 1 d .
C19 C 0.1930(4) 0.9332(3) 0.6003(3) 0.0214(9) Uani 1 1 d .
O20 O 0.3187(3) 0.1031(2) 0.2182(2) 0.0365(8) Uani 1 1 d .
C20 C 0.2681(3) 0.7108(3) 0.4574(3) 0.0179(8) Uani 1 1 d .
O21 O 0.4287(3) 0.5573(2) 0.4486(2) 0.0268(7) Uani 1 1 d .
H21A H 0.3574 0.5691 0.4557 0.032 Uiso 1 1 d R
H21B H 0.4852 0.6038 0.4910 0.032 Uiso 1 1 d R
C21 C 0.1899(4) 0.9747(3) 0.7039(3) 0.0245(9) Uani 1 1 d .
C22 C 0.7972(4) 0.4713(3) 0.3540(3) 0.0198(8) Uani 1 1 d .
C23 C 0.8602(4) 0.5563(3) 0.3605(3) 0.0287(10) Uani 1 1 d .
H23 H 0.8168 0.6029 0.3552 0.034 Uiso 1 1 calc R
O23 O -0.0992(4) 0.7648(3) 0.1443(3) 0.0650(13) Uani 1 1 d .
H23A H -0.1752 0.7429 0.1406 0.078 Uiso 1 1 d R
H23B H -0.0842 0.8249 0.1751 0.078 Uiso 1 1 d R
C24 C 0.9899(4) 0.5714(3) 0.3750(4) 0.0392(12) Uani 1 1 d .
H24 H 1.0345 0.6277 0.3776 0.047 Uiso 1 1 calc R
O24 O 0.0333(3) 0.8915(2) 0.0610(3) 0.0486(9) Uani 1 1 d .
H24A H -0.0146 0.9313 0.0726 0.058 Uiso 1 1 d R
H24B H 0.0773 0.9099 0.0295 0.058 Uiso 1 1 d R
O25 O -0.1312(4) 0.5581(3) 0.0030(3) 0.0535(10) Uani 1 1 d .
H25A H -0.1741 0.5046 -0.0393 0.064 Uiso 1 1 d R
H25B H -0.1659 0.5736 0.0489 0.064 Uiso 1 1 d R
C25 C 1.0520(4) 0.5026(3) 0.3857(3) 0.0307(10) Uani 1 1 d .
H25 H 1.1391 0.5116 0.3958 0.037 Uiso 1 1 calc R
O26 O 0.6167(3) 0.6637(2) 0.6412(2) 0.0343(8) Uani 1 1 d .
H26A H 0.5591 0.6892 0.6630 0.041 Uiso 1 1 d R
H26B H 0.6521 0.6415 0.6798 0.041 Uiso 1 1 d R
C26 C 0.9824(3) 0.4200(3) 0.3812(3) 0.0203(8) Uani 1 1 d .
C27 C 0.6559(4) 0.4444(3) 0.3340(3) 0.0185(8) Uani 1 1 d .
O27 O 0.9105(3) 0.7992(3) 0.7922(3) 0.0484(9) Uani 1 1 d .
H27A H 0.9581 0.7591 0.7851 0.058 Uiso 1 1 d R
H27B H 0.8628 0.7887 0.8254 0.058 Uiso 1 1 d R
C28 C 1.0388(4) 0.3404(3) 0.3944(3) 0.0236(9) Uani 1 1 d .
O28 O 0.8975(3) 0.8284(3) 0.5309(3) 0.0415(8) Uani 1 1 d .
H28A H 0.9632 0.8058 0.5389 0.050 Uiso 1 1 d R
H28B H 0.8736 0.8125 0.4709 0.050 Uiso 1 1 d R
O29 O 0.8877(3) 0.9769(2) 0.7260(2) 0.0363(8) Uani 1 1 d .
H29A H 0.8795 1.0010 0.7825 0.044 Uiso 1 1 d R
H29B H 0.9621 0.9888 0.7205 0.044 Uiso 1 1 d R
C29 C 0.6305(4) 0.1630(3) 0.0737(3) 0.0219(9) Uani 1 1 d .
C30 C 0.5544(5) 0.1240(3) -0.0172(3) 0.0346(11) Uani 1 1 d .
H30 H 0.5864 0.1233 -0.0682 0.041 Uiso 1 1 calc R
O30 O 0.9032(3) 0.0351(2) 0.0961(2) 0.0407(8) Uani 1 1 d .
H30A H 0.9584 0.0840 0.1359 0.049 Uiso 1 1 d R
H30B H 0.8332 0.0452 0.1078 0.049 Uiso 1 1 d R
C31 C 0.4288(5) 0.0855(4) -0.0321(3) 0.0381(12) Uani 1 1 d .
H31 H 0.3754 0.0580 -0.0935 0.046 Uiso 1 1 calc R
O31 O 0.1812(4) 0.2062(3) 0.6597(3) 0.0709(13) Uani 1 1 d .
H31A H 0.2346 0.2569 0.6978 0.085 Uiso 1 1 d R
H31B H 0.1775 0.1677 0.6871 0.085 Uiso 1 1 d R
C32 C 0.3836(4) 0.0882(3) 0.0446(3) 0.0312(10) Uani 1 1 d .
H32 H 0.2987 0.0647 0.0363 0.037 Uiso 1 1 calc R
C33 C 0.4670(4) 0.1267(3) 0.1345(3) 0.0222(9) Uani 1 1 d .
C34 C 0.7687(4) 0.2104(3) 0.0997(3) 0.0252(9) Uani 1 1 d .
C35 C 0.4311(4) 0.1311(3) 0.2240(3) 0.0226(9) Uani 1 1 d .
O22 O 0.0167(8) 0.5627(5) -0.1377(4) 0.146(3) Uani 1 1 d .

loop_
_atom_site_aniso_label
_atom_site_aniso_U_11
_atom_site_aniso_U_22
_atom_site_aniso_U_33
_atom_site_aniso_U_23
_atom_site_aniso_U_13
_atom_site_aniso_U_12
Sm1 0.01523(11) 0.00773(11) 0.01624(11) 0.00276(8) 0.00253(8) 0.00247(8)
O1 0.0300(16) 0.0167(16) 0.0205(15) 0.0026(12) -0.0035(12) 0.0034(12)
C1 0.024(2) 0.021(2) 0.020(2) 0.0105(18) 0.0073(16) 0.0085(17)
N1 0.0181(16) 0.0127(17) 0.0190(17) 0.0058(14) 0.0018(13) 0.0033(13)
Sm2 0.01670(11) 0.01043(11) 0.01888(12) 0.00432(9) 0.00478(8) 0.00273(8)
O2 0.0414(19) 0.038(2) 0.039(2) 0.0170(17) -0.0159(16) 0.0066(16)
C2 0.035(2) 0.025(2) 0.029(2) 0.018(2) 0.0084(19) 0.0132(19)
N2 0.0232(17) 0.0116(17) 0.0195(17) 0.0039(14) 0.0036(14) 0.0029(14)
Sr3 0.01930(19) 0.0203(2) 0.0197(2) 0.00677(16) 0.00088(15) 0.00081(15)
O3 0.0258(15) 0.0123(15) 0.0235(15) 0.0066(12) -0.0028(12) 0.0019(11)
N3 0.0177(16) 0.0115(17) 0.0238(18) 0.0058(14) 0.0062(13) 0.0026(13)
C3 0.045(3) 0.016(2) 0.034(3) 0.015(2) 0.012(2) 0.0099(19)
Sr4 0.0264(2) 0.0184(2) 0.0252(2) 0.01060(17) 0.00377(16) 0.00140(16)
N4 0.0173(16) 0.0126(17) 0.0226(17) 0.0054(14) 0.0049(13) 0.0044(13)
O4 0.0371(17) 0.0156(16) 0.0236(16) 0.0020(13) -0.0065(13) 0.0010(13)
C4 0.029(2) 0.010(2) 0.029(2) 0.0029(18) 0.0055(18) 0.0014(17)
C5 0.021(2) 0.015(2) 0.021(2) 0.0060(17) 0.0070(16) 0.0024(16)
O5 0.0256(15) 0.0204(16) 0.0261(16) 0.0054(14) 0.0059(12) -0.0003(12)
N5 0.0233(17) 0.0132(17) 0.0222(18) 0.0057(14) 0.0069(14) 0.0044(14)
O6 0.0278(16) 0.0215(16) 0.0284(16) 0.0094(13) -0.0048(13) -0.0074(13)
C6 0.024(2) 0.021(2) 0.018(2) 0.0068(17) 0.0038(17) 0.0063(17)
O7 0.0297(16) 0.0162(15) 0.0297(17) 0.0035(13) 0.0110(13) -0.0003(12)
C7 0.0180(19) 0.015(2) 0.022(2) 0.0056(18) 0.0024(16) 0.0015(16)
C8 0.028(2) 0.011(2) 0.020(2) 0.0018(17) -0.0004(17) 0.0020(16)
O8 0.047(2) 0.043(2) 0.048(2) -0.0020(18) 0.0307(18) -0.0137(17)
O9 0.0232(14) 0.0236(16) 0.0207(15) 0.0058(13) 0.0070(12) 0.0066(12)
C9 0.039(3) 0.018(2) 0.033(3) -0.001(2) 0.006(2) -0.002(2)
O10 0.0336(16) 0.0171(15) 0.0225(15) 0.0071(13) 0.0103(12) 0.0107(12)
C10 0.061(3) 0.026(3) 0.034(3) -0.003(2) 0.024(2) 0.008(2)
O11 0.0400(17) 0.0190(16) 0.0239(16) 0.0040(13) 0.0085(13) 0.0079(13)
C11 0.046(3) 0.026(3) 0.039(3) 0.004(2) 0.024(2) 0.004(2)
O12 0.059(2) 0.0156(17) 0.043(2) 0.0044(15) 0.0195(17) 0.0175(15)
C12 0.028(2) 0.018(2) 0.023(2) 0.0037(18) 0.0099(17) 0.0033(17)
O13 0.0246(15) 0.0222(16) 0.0333(17) 0.0108(14) 0.0064(13) 0.0120(13)
C13 0.023(2) 0.011(2) 0.027(2) 0.0100(18) -0.0019(17) 0.0017(16)
O14 0.0179(14) 0.0166(16) 0.0373(17) 0.0111(13) 0.0057(12) 0.0005(12)
C14 0.032(2) 0.022(2) 0.025(2) 0.0076(19) 0.0108(19) -0.0001(18)
O15 0.0187(15) 0.0346(19) 0.059(2) 0.0228(17) 0.0081(14) 0.0097(13)
C15 0.020(2) 0.017(2) 0.024(2) 0.0093(18) 0.0072(16) 0.0024(16)
O16 0.0193(14) 0.0200(16) 0.0424(18) 0.0154(14) 0.0024(13) 0.0047(12)
C16 0.039(3) 0.028(3) 0.029(2) 0.016(2) 0.013(2) 0.013(2)
O17 0.0274(16) 0.0281(17) 0.0288(17) 0.0056(14) 0.0103(13) -0.0041(13)
C17 0.044(3) 0.038(3) 0.042(3) 0.028(2) 0.013(2) 0.015(2)
O18 0.047(2) 0.048(2) 0.040(2) 0.0241(17) 0.0268(16) 0.0094(17)
C18 0.040(3) 0.016(2) 0.047(3) 0.016(2) 0.010(2) 0.0102(19)
O19 0.0271(16) 0.0270(17) 0.0229(16) 0.0081(13) 0.0069(13) -0.0040(13)
C19 0.021(2) 0.011(2) 0.028(2) 0.0048(17) 0.0049(17) 0.0013(16)
O20 0.0230(16) 0.041(2) 0.0418(19) 0.0139(16) 0.0100(14) -0.0022(14)
C20 0.0139(18) 0.015(2) 0.021(2) 0.0038(17) 0.0045(15) 0.0011(15)
O21 0.0301(16) 0.0213(16) 0.0313(17) 0.0108(13) 0.0100(13) 0.0094(13)
C21 0.023(2) 0.012(2) 0.033(2) 0.0044(19) 0.0072(18) 0.0015(17)
C22 0.019(2) 0.016(2) 0.021(2) 0.0043(17) 0.0029(16) 0.0057(16)
C23 0.025(2) 0.014(2) 0.042(3) 0.010(2) 0.0001(19) 0.0021(17)
O23 0.081(3) 0.043(2) 0.059(3) 0.000(2) 0.048(2) -0.010(2)
C24 0.025(2) 0.019(2) 0.065(3) 0.016(2) 0.001(2) -0.0076(19)
O24 0.058(2) 0.032(2) 0.065(3) 0.0179(19) 0.034(2) 0.0156(17)
O25 0.059(2) 0.027(2) 0.065(3) 0.0097(18) 0.022(2) -0.0046(17)
C25 0.018(2) 0.023(2) 0.044(3) 0.011(2) 0.0014(19) -0.0028(18)
O26 0.0280(16) 0.0309(18) 0.060(2) 0.0300(17) 0.0197(15) 0.0130(14)
C26 0.0154(19) 0.017(2) 0.022(2) 0.0026(17) 0.0024(16) 0.0029(16)
C27 0.0189(19) 0.020(2) 0.017(2) 0.0078(17) 0.0029(15) 0.0054(17)
O27 0.047(2) 0.051(2) 0.045(2) 0.0277(19) 0.0013(17) -0.0054(17)
C28 0.018(2) 0.022(2) 0.029(2) 0.0077(19) 0.0064(17) 0.0051(17)
O28 0.0322(18) 0.053(2) 0.055(2) 0.0346(19) 0.0162(16) 0.0161(16)
O29 0.0341(18) 0.0359(19) 0.0321(18) 0.0100(15) 0.0073(14) -0.0030(14)
C29 0.029(2) 0.015(2) 0.024(2) 0.0061(17) 0.0125(18) 0.0086(17)
C30 0.046(3) 0.038(3) 0.022(2) 0.012(2) 0.012(2) 0.012(2)
O30 0.0374(19) 0.033(2) 0.040(2) 0.0040(16) 0.0048(15) 0.0085(15)
C31 0.046(3) 0.037(3) 0.021(2) 0.007(2) -0.002(2) 0.003(2)
O31 0.098(3) 0.040(2) 0.046(2) 0.0046(19) 0.005(2) -0.025(2)
C32 0.032(2) 0.022(2) 0.026(2) 0.0007(19) -0.0002(19) -0.0002(19)
C33 0.025(2) 0.012(2) 0.025(2) 0.0046(17) 0.0042(17) 0.0027(16)
C34 0.031(2) 0.016(2) 0.032(3) 0.0090(19) 0.016(2) 0.0067(18)
C35 0.023(2) 0.010(2) 0.030(2) 0.0028(18) 0.0090(18) 0.0006(16)
O22 0.181(7) 0.127(6) 0.081(4) -0.028(4) 0.056(5) 0.044(5)

loop_
_atom_type_symbol
_atom_type_description
_atom_type_scat_dispersion_real
_atom_type_scat_dispersion_imag
_atom_type_scat_source
C C 0.0033 0.0016 'International Tables Vol C Tables 4.2.6.8 and 6.1.1.4'
H H 0.0000 0.0000 'International Tables Vol C Tables 4.2.6.8 and 6.1.1.4'
N N 0.0061 0.0033 'International Tables Vol C Tables 4.2.6.8 and 6.1.1.4'
O O 0.0106 0.0060 'International Tables Vol C Tables 4.2.6.8 and 6.1.1.4'
Sm Sm -0.1638 3.4418 'International Tables Vol C Tables 4.2.6.8 and 6.1.1.4'
Sr Sr -1.5307 3.2498 'International Tables Vol C Tables 4.2.6.8 and 6.1.1.4'

loop_
_geom_angle_atom_site_label_1
_geom_angle_atom_site_label_2
_geom_angle_atom_site_label_3
_geom_angle
_geom_angle_site_symmetry_1
_geom_angle_site_symmetry_3
O13 Sm1 O3 84.84(9) . .
O13 Sm1 O5 87.27(10) . .
O3 Sm1 O5 150.76(9) . .
O13 Sm1 O1 140.81(10) . .
O3 Sm1 O1 126.91(9) . .
O5 Sm1 O1 74.21(9) . .
O13 Sm1 O7 76.86(10) . .
O3 Sm1 O7 78.98(9) . .
O5 Sm1 O7 126.31(9) . .
O1 Sm1 O7 86.67(10) . .
O13 Sm1 O9 137.25(10) . .
O3 Sm1 O9 81.71(9) . .
O5 Sm1 O9 85.22(9) . .
O1 Sm1 O9 76.27(9) . .
O7 Sm1 O9 138.52(9) . .
O13 Sm1 O21 67.04(10) . .
O3 Sm1 O21 74.82(9) . .
O5 Sm1 O21 76.17(10) . .
O1 Sm1 O21 136.61(10) . .
O7 Sm1 O21 136.68(10) . .
O9 Sm1 O21 70.29(9) . .
O13 Sm1 N1 138.56(10) . .
O3 Sm1 N1 63.79(9) . .
O5 Sm1 N1 133.17(10) . .
O1 Sm1 N1 63.18(9) . .
O7 Sm1 N1 71.33(10) . .
O9 Sm1 N1 67.22(10) . .
O21 Sm1 N1 123.44(10) . .
O13 Sm1 N2 70.22(10) . .
O3 Sm1 N2 137.67(10) . .
O5 Sm1 N2 63.68(10) . .
O1 Sm1 N2 70.61(10) . .
O7 Sm1 N2 62.67(10) . .
O9 Sm1 N2 139.29(10) . .
O21 Sm1 N2 121.53(10) . .
N1 Sm1 N2 115.03(10) . .
C6 O1 Sm1 124.6(2) . .
N1 C1 C2 121.8(4) . .
N1 C1 C6 114.0(3) . .
C2 C1 C6 124.1(4) . .
C5 N1 C1 119.0(3) . .
C5 N1 Sm1 120.3(2) . .
C1 N1 Sm1 120.5(3) . .
O19 Sm2 O10 78.54(9) . 2_666
O19 Sm2 O16 151.37(10) . .
O10 Sm2 O16 88.22(10) 2_666 .
O19 Sm2 O17 127.07(10) . .
O10 Sm2 O17 147.81(10) 2_666 .
O16 Sm2 O17 75.74(10) . .
O19 Sm2 O11 88.65(10) . 2_666
O10 Sm2 O11 126.23(9) 2_666 2_666
O16 Sm2 O11 78.82(10) . 2_666
O17 Sm2 O11 78.35(10) . 2_666
O19 Sm2 O14 75.12(9) . .
O10 Sm2 O14 73.73(9) 2_666 .
O16 Sm2 O14 125.48(9) . .
O17 Sm2 O14 92.93(10) . .
O11 Sm2 O14 151.69(10) 2_666 .
O19 Sm2 N5 63.82(10) . .
O10 Sm2 N5 135.79(10) 2_666 .
O16 Sm2 N5 135.69(10) . .
O17 Sm2 N5 63.28(10) . .
O11 Sm2 N5 77.20(10) 2_666 .
O14 Sm2 N5 74.85(10) . .
O19 Sm2 N4 135.99(10) . .
O10 Sm2 N4 77.45(10) 2_666 .
O16 Sm2 N4 62.98(9) . .
O17 Sm2 N4 70.41(10) . .
O11 Sm2 N4 135.10(10) 2_666 .
O14 Sm2 N4 62.99(9) . .
N5 Sm2 N4 113.91(10) . .
O19 Sm2 N3 79.10(10) . 2_666
O10 Sm2 N3 63.29(10) 2_666 2_666
O16 Sm2 N3 72.27(10) . 2_666
O17 Sm2 N3 133.44(10) . 2_666
O11 Sm2 N3 63.03(10) 2_666 2_666
O14 Sm2 N3 133.27(10) . 2_666
N5 Sm2 N3 125.68(10) . 2_666
N4 Sm2 N3 120.32(10) . 2_666
C6 O2 Sr3 170.6(3) . .
C3 C2 C1 118.9(4) . .
C3 C2 H2 120.6 . .
C1 C2 H2 120.6 . .
C8 N2 C12 119.7(3) . .
C8 N2 Sm1 119.4(3) . .
C12 N2 Sm1 120.9(3) . .
O2 Sr3 O18 78.38(12) . 2_665
O2 Sr3 O6 166.04(11) . 2_565
O18 Sr3 O6 106.37(10) 2_665 2_565
O2 Sr3 O23 93.47(14) . .
O18 Sr3 O23 132.90(12) 2_665 .
O6 Sr3 O23 92.55(13) 2_565 .
O2 Sr3 O22 88.9(2) . .
O18 Sr3 O22 82.2(2) 2_665 .
O6 Sr3 O22 78.9(2) 2_565 .
O23 Sr3 O22 144.5(2) . .
O2 Sr3 O25 89.11(12) . .
O18 Sr3 O25 151.03(12) 2_665 .
O6 Sr3 O25 80.59(11) 2_565 .
O23 Sr3 O25 73.25(12) . .
O22 Sr3 O25 71.4(2) . .
O2 Sr3 O24 106.66(12) . .
O18 Sr3 O24 64.83(11) 2_665 .
O6 Sr3 O24 87.11(11) 2_565 .
O23 Sr3 O24 73.80(12) . .
O22 Sr3 O24 138.9(2) . .
O25 Sr3 O24 144.13(12) . .
C7 O3 Sm1 124.5(2) . .
C7 O3 Sr4 86.4(2) . .
Sm1 O3 Sr4 148.84(11) . .
C15 N3 C19 118.8(3) . .
C15 N3 Sm2 119.8(2) . 2_666
C19 N3 Sm2 120.9(3) . 2_666
C4 C3 C2 119.4(4) . .
C4 C3 H3 120.3 . .
C2 C3 H3 120.3 . .
O26 Sr4 O28 137.33(11) . .
O26 Sr4 O4 116.71(10) . .
O28 Sr4 O4 73.93(10) . .
O26 Sr4 O20 81.57(10) . 2_666
O28 Sr4 O20 140.93(11) . 2_666
O4 Sr4 O20 92.99(10) . 2_666
O26 Sr4 O15 66.64(10) . 2_766
O28 Sr4 O15 76.84(11) . 2_766
O4 Sr4 O15 133.56(10) . 2_766
O20 Sr4 O15 131.37(11) 2_666 2_766
O26 Sr4 O29 146.24(10) . .
O28 Sr4 O29 73.72(11) . .
O4 Sr4 O29 79.84(9) . .
O20 Sr4 O29 67.72(10) 2_666 .
O15 Sr4 O29 124.72(10) 2_766 .
O26 Sr4 O27 82.02(10) . .
O28 Sr4 O27 105.46(11) . .
O4 Sr4 O27 153.82(10) . .
O20 Sr4 O27 70.77(11) 2_666 .
O15 Sr4 O27 69.22(11) 2_766 .
O29 Sr4 O27 75.06(10) . .
O26 Sr4 O3 81.43(9) . .
O28 Sr4 O3 78.02(10) . .
O4 Sr4 O3 47.86(8) . .
O20 Sr4 O3 120.20(9) 2_666 .
O15 Sr4 O3 91.32(9) 2_766 .
O29 Sr4 O3 125.70(9) . .
O27 Sr4 O3 158.32(10) . .
O26 Sr4 C7 100.58(10) . .
O28 Sr4 C7 73.59(10) . .
O4 Sr4 C7 23.34(10) . .
O20 Sr4 C7 108.13(10) 2_666 .
O15 Sr4 C7 113.02(11) 2_766 .
O29 Sr4 C7 102.00(10) . .
O27 Sr4 C7 177.06(10) . .
O3 Sr4 C7 24.56(9) . .
O26 Sr4 C35 66.64(10) . 2_666
O28 Sr4 C35 154.75(10) . 2_666
O4 Sr4 C35 88.03(10) . 2_666
O20 Sr4 C35 20.16(10) 2_666 2_666
O15 Sr4 C35 127.99(10) 2_766 2_666
O29 Sr4 C35 85.99(10) . 2_666
O27 Sr4 C35 82.96(11) . 2_666
O3 Sr4 C35 103.07(9) . 2_666
C7 Sr4 C35 96.77(11) . 2_666
O26 Sr4 H26A 17.1 . .
O28 Sr4 H26A 151.2 . .
O4 Sr4 H26A 106.4 . .
O20 Sr4 H26A 67.5 2_666 .
O15 Sr4 H26A 83.7 2_766 .
O29 Sr4 H26A 135.1 . .
O27 Sr4 H26A 86.7 . .
O3 Sr4 H26A 81.5 . .
C7 Sr4 H26A 95.4 . .
C35 Sr4 H26A 50.7 2_666 .
C22 N4 C26 119.1(3) . .
C22 N4 Sm2 120.6(2) . .
C26 N4 Sm2 119.1(2) . .
C7 O4 Sr4 100.7(2) . .
C3 C4 C5 118.5(4) . .
C3 C4 H4 120.8 . .
C5 C4 H4 120.8 . .
N1 C5 C4 122.3(4) . .
N1 C5 C7 114.4(3) . .
C4 C5 C7 123.2(4) . .
C13 O5 Sm1 124.7(2) . .
C29 N5 C33 118.9(4) . .
C29 N5 Sm2 121.2(3) . .
C33 N5 Sm2 119.9(3) . .
C13 O6 Sr3 125.2(2) . 2_565
O2 C6 O1 124.9(4) . .
O2 C6 C1 118.2(4) . .
O1 C6 C1 116.8(3) . .
C14 O7 Sm1 125.7(3) . .
O4 C7 O3 124.8(4) . .
O4 C7 C5 118.4(3) . .
O3 C7 C5 116.8(3) . .
O4 C7 Sr4 56.0(2) . .
O3 C7 Sr4 69.0(2) . .
C5 C7 Sr4 173.8(3) . .
N2 C8 C9 120.9(4) . .
N2 C8 C13 114.8(3) . .
C9 C8 C13 124.3(4) . .
C20 O9 Sm1 134.9(2) . .
C10 C9 C8 119.5(4) . .
C10 C9 H9 120.2 . .
C8 C9 H9 120.2 . .
C20 O10 Sm2 125.9(2) . 2_666
C9 C10 C11 119.7(4) . .
C9 C10 H10 120.1 . .
C11 C10 H10 120.1 . .
C21 O11 Sm2 124.8(3) . 2_666
C10 C11 C12 118.6(4) . .
C10 C11 H11 120.7 . .
C12 C11 H11 120.7 . .
N2 C12 C11 121.6(4) . .
N2 C12 C14 114.4(3) . .
C11 C12 C14 124.0(4) . .
C27 O13 Sm1 159.7(3) . .
O6 C13 O5 125.8(4) . .
O6 C13 C8 117.3(4) . .
O5 C13 C8 116.9(3) . .
C27 O14 Sm2 124.2(2) . .
O8 C14 O7 125.2(4) . .
O8 C14 C12 119.1(4) . .
O7 C14 C12 115.7(3) . .
C28 O15 Sr4 118.2(3) . 2_766
N3 C15 C16 122.5(4) . .
N3 C15 C20 114.4(3) . .
C16 C15 C20 123.1(4) . .
C28 O16 Sm2 124.8(3) . .
C17 C16 C15 118.3(4) . .
C17 C16 H16 120.9 . .
C15 C16 H16 120.9 . .
C34 O17 Sm2 125.5(3) . .
C16 C17 C18 119.4(4) . .
C16 C17 H17 120.3 . .
C18 C17 H17 120.3 . .
C34 O18 Sr3 145.2(3) . 2_665
C19 C18 C17 119.1(4) . .
C19 C18 H18 120.4 . .
C17 C18 H18 120.4 . .
C35 O19 Sm2 125.2(2) . .
N3 C19 C18 121.9(4) . .
N3 C19 C21 114.4(3) . .
C18 C19 C21 123.7(4) . .
C35 O20 Sr4 114.0(3) . 2_666
O9 C20 O10 125.2(4) . .
O9 C20 C15 118.6(3) . .
O10 C20 C15 116.2(3) . .
Sm1 O21 H21A 102.3 . .
Sm1 O21 H21B 97.8 . .
H21A O21 H21B 107.7 . .
O12 C21 O11 125.7(4) . .
O12 C21 C19 118.0(4) . .
O11 C21 C19 116.3(3) . .
N4 C22 C23 122.3(4) . .
N4 C22 C27 114.0(3) . .
C23 C22 C27 123.7(4) . .
C22 C23 C24 118.6(4) . .
C22 C23 H23 120.7 . .
C24 C23 H23 120.7 . .
Sr3 O23 H23A 124.1 . .
Sr3 O23 H23B 114.9 . .
H23A O23 H23B 107.7 . .
C25 C24 C23 119.5(4) . .
C25 C24 H24 120.2 . .
C23 C24 H24 120.2 . .
Sr3 O24 H24A 135.5 . .
Sr3 O24 H24B 109.4 . .
H24A O24 H24B 103.4 . .
Sr3 O25 H25A 136.8 . .
Sr3 O25 H25B 109.8 . .
H25A O25 H25B 107.7 . .
C24 C25 C26 118.5(4) . .
C24 C25 H25 120.8 . .
C26 C25 H25 120.8 . .
Sr4 O26 H26A 101.6 . .
Sr4 O26 H26B 115.6 . .
H26A O26 H26B 107.7 . .
N4 C26 C25 121.9(4) . .
N4 C26 C28 114.1(3) . .
C25 C26 C28 123.9(4) . .
O13 C27 O14 126.4(4) . .
O13 C27 C22 117.1(3) . .
O14 C27 C22 116.5(3) . .
Sr4 O27 H27A 119.4 . .
Sr4 O27 H27B 106.2 . .
H27A O27 H27B 107.7 . .
O15 C28 O16 125.2(4) . .
O15 C28 C26 118.8(4) . .
O16 C28 C26 115.9(3) . .
Sr4 O28 H28A 112.5 . .
Sr4 O28 H28B 124.3 . .
H28A O28 H28B 104.5 . .
Sr4 O29 H29A 111.4 . .
Sr4 O29 H29B 118.7 . .
H29A O29 H29B 115.4 . .
N5 C29 C30 122.4(4) . .
N5 C29 C34 113.8(4) . .
C30 C29 C34 123.8(4) . .
C29 C30 C31 118.8(4) . .
C29 C30 H30 120.6 . .
C31 C30 H30 120.6 . .
H30A O30 H30B 105.8 . .
C32 C31 C30 119.5(4) . .
C32 C31 H31 120.3 . .
C30 C31 H31 120.3 . .
H31A O31 H31B 108.3 . .
C31 C32 C33 118.5(4) . .
C31 C32 H32 120.7 . .
C33 C32 H32 120.7 . .
N5 C33 C32 121.8(4) . .
N5 C33 C35 114.1(3) . .
C32 C33 C35 124.1(4) . .
O18 C34 O17 125.9(4) . .
O18 C34 C29 117.8(4) . .
O17 C34 C29 116.3(3) . .
O20 C35 O19 125.1(4) . .
O20 C35 C33 118.4(4) . .
O19 C35 C33 116.5(3) . .
O20 C35 Sr4 45.9(2) . 2_666
O19 C35 Sr4 85.2(2) . 2_666
C33 C35 Sr4 148.8(3) . 2_666

loop_
_geom_bond_atom_site_label_1
_geom_bond_atom_site_label_2
_geom_bond_distance
_geom_bond_site_symmetry_2
Sm1 O13 2.373(3) .
Sm1 O3 2.449(3) .
Sm1 O5 2.453(3) .
Sm1 O1 2.469(3) .
Sm1 O7 2.475(3) .
Sm1 O9 2.481(3) .
Sm1 O21 2.525(3) .
Sm1 N1 2.541(3) .
Sm1 N2 2.547(3) .
O1 C6 1.256(5) .
C1 N1 1.343(5) .
C1 C2 1.381(6) .
C1 C6 1.504(6) .
N1 C5 1.332(5) .
Sm2 O19 2.425(3) .
Sm2 O10 2.435(3) 2_666
Sm2 O16 2.441(3) .
Sm2 O17 2.457(3) .
Sm2 O11 2.482(3) 2_666
Sm2 O14 2.488(3) .
Sm2 N5 2.524(3) .
Sm2 N4 2.542(3) .
Sm2 N3 2.543(3) 2_666
O2 C6 1.234(5) .
O2 Sr3 2.426(3) .
C2 C3 1.380(6) .
C2 H2 0.9300 .
N2 C8 1.334(5) .
N2 C12 1.336(5) .
Sr3 O18 2.519(3) 2_665
Sr3 O6 2.529(3) 2_565
Sr3 O23 2.560(4) .
Sr3 O22 2.565(5) .
Sr3 O25 2.581(3) .
Sr3 O24 2.597(3) .
O3 C7 1.274(5) .
O3 Sr4 2.862(3) .
N3 C15 1.338(5) .
N3 C19 1.338(5) .
N3 Sm2 2.543(3) 2_666
C3 C4 1.379(6) .
C3 H3 0.9300 .
Sr4 O26 2.544(3) .
Sr4 O28 2.549(3) .
Sr4 O4 2.580(3) .
Sr4 O20 2.586(3) 2_666
Sr4 O15 2.597(3) 2_766
Sr4 O29 2.613(3) .
Sr4 O27 2.774(3) .
Sr4 C7 3.059(4) .
Sr4 C35 3.292(4) 2_666
Sr4 H26A 2.8392 .
N4 C22 1.331(5) .
N4 C26 1.339(5) .
O4 C7 1.233(5) .
C4 C5 1.386(6) .
C4 H4 0.9300 .
C5 C7 1.510(6) .
O5 C13 1.251(5) .
N5 C29 1.336(5) .
N5 C33 1.340(5) .
O6 C13 1.250(5) .
O6 Sr3 2.529(3) 2_565
O7 C14 1.259(5) .
C8 C9 1.380(6) .
C8 C13 1.509(6) .
O8 C14 1.233(5) .
O9 C20 1.248(5) .
C9 C10 1.361(7) .
C9 H9 0.9300 .
O10 C20 1.264(5) .
O10 Sm2 2.435(3) 2_666
C10 C11 1.367(7) .
C10 H10 0.9300 .
O11 C21 1.265(5) .
O11 Sm2 2.482(3) 2_666
C11 C12 1.381(6) .
C11 H11 0.9300 .
O12 C21 1.240(5) .
C12 C14 1.513(6) .
O13 C27 1.242(5) .
O14 C27 1.256(5) .
O15 C28 1.240(5) .
O15 Sr4 2.597(3) 2_766
C15 C16 1.383(6) .
C15 C20 1.500(6) .
O16 C28 1.268(5) .
C16 C17 1.374(7) .
C16 H16 0.9300 .
O17 C34 1.255(5) .
C17 C18 1.382(7) .
C17 H17 0.9300 .
O18 C34 1.240(5) .
O18 Sr3 2.519(3) 2_665
C18 C19 1.373(6) .
C18 H18 0.9300 .
O19 C35 1.258(5) .
C19 C21 1.513(6) .
O20 C35 1.242(5) .
O20 Sr4 2.586(3) 2_666
O21 H21A 0.8499 .
O21 H21B 0.8500 .
C22 C23 1.368(6) .
C22 C27 1.507(5) .
C23 C24 1.384(6) .
C23 H23 0.9300 .
O23 H23A 0.8501 .
O23 H23B 0.8500 .
C24 C25 1.373(7) .
C24 H24 0.9300 .
O24 H24A 0.8501 .
O24 H24B 0.8500 .
O25 H25A 0.8500 .
O25 H25B 0.8500 .
C25 C26 1.378(6) .
C25 H25 0.9300 .
O26 H26A 0.8501 .
O26 H26B 0.8500 .
C26 C28 1.500(6) .
O27 H27A 0.8500 .
O27 H27B 0.8500 .
O28 H28A 0.8500 .
O28 H28B 0.8499 .
O29 H29A 0.8500 .
O29 H29B 0.8501 .
C29 C30 1.363(6) .
C29 C34 1.518(6) .
C30 C31 1.382(7) .
C30 H30 0.9300 .
O30 H30A 0.8501 .
O30 H30B 0.8499 .
C31 C32 1.374(7) .
C31 H31 0.9300 .
O31 H31A 0.8500 .
O31 H31B 0.8500 .
C32 C33 1.383(6) .
C32 H32 0.9300 .
C33 C35 1.505(6) .
C35 Sr4 3.292(4) 2_666

loop_
_geom_hbond_atom_site_label_D
_geom_hbond_atom_site_label_H
_geom_hbond_atom_site_label_A
_geom_hbond_distance_DH
_geom_hbond_distance_HA
_geom_hbond_distance_DA
_geom_hbond_angle_DHA
_geom_hbond_site_symmetry_A
O21 H21A O10 0.85 2.01 2.698(4) 137.6 .
O21 H21A O9 0.85 2.43 2.883(4) 113.7 .
O21 H21B O26 0.85 2.28 3.021(5) 145.9 .
O21 H21B O3 0.85 2.52 3.022(4) 118.9 .
O23 H23A O8 0.85 2.25 2.862(5) 128.4 1_455
O25 H25B O8 0.85 1.91 2.754(5) 175.0 1_455
O23 H23B O12 0.85 2.25 2.993(5) 145.8 2_576
O24 H24A O30 0.85 1.89 2.730(5) 169.3 1_465
O25 H25A O1 0.85 2.14 2.959(5) 161.9 2_565
O26 H26A O19 0.85 2.45 3.159(4) 141.4 2_666
O26 H26B O5 0.85 2.25 3.083(4) 167.4 2_666
O27 H27B O6 0.85 2.09 2.822(4) 143.3 2_666
O27 H27A O17 0.85 2.34 3.037(5) 139.2 2_766
O28 H28A O16 0.85 2.06 2.751(4) 137.9 2_766
O28 H28B O31 0.85 1.91 2.753(5) 172.5 2_666
O29 H29A O24 0.85 2.31 3.064(5) 147.6 2_676
O29 H29B O12 0.85 2.16 2.988(5) 166.4 1_655
O30 H30A O27 0.85 1.96 2.805(5) 169.8 2_766
O31 H31A O7 0.85 1.95 2.777(5) 164.5 2_666
O31 H31A O8 0.85 2.55 3.240(5) 138.5 2_666
O31 H31B O12 0.85 2.19 3.028(5) 170.6 1_545
C17 H17 O29 0.93 2.52 3.437(6) 169.3 2_676
C18 H18 O31 0.93 2.47 3.318(6) 150.8 1_565
C32 H32 O30 0.93 2.58 3.352(6) 141.1 2_655

loop_
_geom_torsion_atom_site_label_1
_geom_torsion_atom_site_label_2
_geom_torsion_atom_site_label_3
_geom_torsion_atom_site_label_4
_geom_torsion
_geom_torsion_site_symmetry_1
_geom_torsion_site_symmetry_4
O13 Sm1 O1 C6 -143.3(3) . .
O3 Sm1 O1 C6 -5.3(3) . .
O5 Sm1 O1 C6 151.8(3) . .
O7 Sm1 O1 C6 -78.9(3) . .
O9 Sm1 O1 C6 63.0(3) . .
O21 Sm1 O1 C6 103.2(3) . .
N1 Sm1 O1 C6 -8.2(3) . .
N2 Sm1 O1 C6 -141.1(3) . .
C2 C1 N1 C5 3.6(6) . .
C6 C1 N1 C5 -172.9(3) . .
C2 C1 N1 Sm1 178.1(3) . .
C6 C1 N1 Sm1 1.5(4) . .
O13 Sm1 N1 C5 -45.3(3) . .
O3 Sm1 N1 C5 -0.4(3) . .
O5 Sm1 N1 C5 150.2(3) . .
O1 Sm1 N1 C5 177.0(3) . .
O7 Sm1 N1 C5 -87.1(3) . .
O9 Sm1 N1 C5 91.4(3) . .
O21 Sm1 N1 C5 47.1(3) . .
N2 Sm1 N1 C5 -133.3(3) . .
O13 Sm1 N1 C1 140.3(3) . .
O3 Sm1 N1 C1 -174.8(3) . .
O5 Sm1 N1 C1 -24.2(3) . .
O1 Sm1 N1 C1 2.7(3) . .
O7 Sm1 N1 C1 98.5(3) . .
O9 Sm1 N1 C1 -83.0(3) . .
O21 Sm1 N1 C1 -127.3(3) . .
N2 Sm1 N1 C1 52.4(3) . .
N1 C1 C2 C3 -0.4(6) . .
C6 C1 C2 C3 175.8(4) . .
O13 Sm1 N2 C8 98.4(3) . .
O3 Sm1 N2 C8 156.0(3) . .
O5 Sm1 N2 C8 1.5(3) . .
O1 Sm1 N2 C8 -80.0(3) . .
O7 Sm1 N2 C8 -176.5(3) . .
O9 Sm1 N2 C8 -42.7(3) . .
O21 Sm1 N2 C8 53.4(3) . .
N1 Sm1 N2 C8 -126.2(3) . .
O13 Sm1 N2 C12 -79.7(3) . .
O3 Sm1 N2 C12 -22.1(4) . .
O5 Sm1 N2 C12 -176.6(3) . .
O1 Sm1 N2 C12 101.9(3) . .
O7 Sm1 N2 C12 5.4(3) . .
O9 Sm1 N2 C12 139.2(3) . .
O21 Sm1 N2 C12 -124.7(3) . .
N1 Sm1 N2 C12 55.7(3) . .
C6 O2 Sr3 O18 105(2) . 2_665
C6 O2 Sr3 O6 -143.9(18) . 2_565
C6 O2 Sr3 O23 -28(2) . .
C6 O2 Sr3 O22 -173(2) . .
C6 O2 Sr3 O25 -102(2) . .
C6 O2 Sr3 O24 46(2) . .
O13 Sm1 O3 C7 156.2(3) . .
O5 Sm1 O3 C7 -128.8(3) . .
O1 Sm1 O3 C7 1.4(3) . .
O7 Sm1 O3 C7 78.7(3) . .
O9 Sm1 O3 C7 -64.4(3) . .
O21 Sm1 O3 C7 -136.2(3) . .
N1 Sm1 O3 C7 4.2(3) . .
N2 Sm1 O3 C7 103.4(3) . .
O13 Sm1 O3 Sr4 -32.6(2) . .
O5 Sm1 O3 Sr4 42.4(3) . .
O1 Sm1 O3 Sr4 172.56(19) . .
O7 Sm1 O3 Sr4 -110.2(2) . .
O9 Sm1 O3 Sr4 106.7(2) . .
O21 Sm1 O3 Sr4 35.0(2) . .
N1 Sm1 O3 Sr4 175.4(3) . .
N2 Sm1 O3 Sr4 -85.4(3) . .
C1 C2 C3 C4 -2.1(6) . .
C7 O3 Sr4 O26 140.9(2) . .
Sm1 O3 Sr4 O26 -31.8(2) . .
C7 O3 Sr4 O28 -76.7(2) . .
Sm1 O3 Sr4 O28 110.6(2) . .
C7 O3 Sr4 O4 2.4(2) . .
Sm1 O3 Sr4 O4 -170.3(3) . .
C7 O3 Sr4 O20 66.0(2) . 2_666
Sm1 O3 Sr4 O20 -106.8(2) . 2_666
C7 O3 Sr4 O15 -152.9(2) . 2_766
Sm1 O3 Sr4 O15 34.3(2) . 2_766
C7 O3 Sr4 O29 -17.0(3) . .
Sm1 O3 Sr4 O29 170.2(2) . .
C7 O3 Sr4 O27 -178.4(3) . .
Sm1 O3 Sr4 O27 8.8(4) . .
Sm1 O3 Sr4 C7 -172.7(4) . .
C7 O3 Sr4 C35 77.5(2) . 2_666
Sm1 O3 Sr4 C35 -95.3(2) . 2_666
O19 Sm2 N4 C22 -25.0(4) . .
O10 Sm2 N4 C22 -83.4(3) 2_666 .
O16 Sm2 N4 C22 -177.9(3) . .
O17 Sm2 N4 C22 98.5(3) . .
O11 Sm2 N4 C22 147.2(3) 2_666 .
O14 Sm2 N4 C22 -5.5(3) . .
N5 Sm2 N4 C22 51.4(3) . .
N3 Sm2 N4 C22 -131.9(3) 2_666 .
O19 Sm2 N4 C26 167.7(2) . .
O10 Sm2 N4 C26 109.3(3) 2_666 .
O16 Sm2 N4 C26 14.8(3) . .
O17 Sm2 N4 C26 -68.7(3) . .
O11 Sm2 N4 C26 -20.1(3) 2_666 .
O14 Sm2 N4 C26 -172.8(3) . .
N5 Sm2 N4 C26 -115.9(3) . .
N3 Sm2 N4 C26 60.9(3) 2_666 .
O26 Sr4 O4 C7 -49.6(3) . .
O28 Sr4 O4 C7 85.7(3) . .
O20 Sr4 O4 C7 -131.7(3) 2_666 .
O15 Sr4 O4 C7 32.6(3) 2_766 .
O29 Sr4 O4 C7 161.6(3) . .
O27 Sr4 O4 C7 178.2(3) . .
O3 Sr4 O4 C7 -2.5(2) . .
C35 Sr4 O4 C7 -112.2(3) 2_666 .
C2 C3 C4 C5 1.5(6) . .
C1 N1 C5 C4 -4.3(6) . .
Sm1 N1 C5 C4 -178.8(3) . .
C1 N1 C5 C7 172.0(3) . .
Sm1 N1 C5 C7 -2.4(4) . .
C3 C4 C5 N1 1.8(6) . .
C3 C4 C5 C7 -174.3(4) . .
O13 Sm1 O5 C13 -75.0(3) . .
O3 Sm1 O5 C13 -149.4(3) . .
O1 Sm1 O5 C13 70.1(3) . .
O7 Sm1 O5 C13 -3.5(3) . .
O9 Sm1 O5 C13 147.1(3) . .
O21 Sm1 O5 C13 -142.0(3) . .
N1 Sm1 O5 C13 94.8(3) . .
N2 Sm1 O5 C13 -5.8(3) . .
O19 Sm2 N5 C29 -176.9(3) . .
O10 Sm2 N5 C29 148.5(3) 2_666 .
O16 Sm2 N5 C29 -23.2(3) . .
O17 Sm2 N5 C29 1.2(3) . .
O11 Sm2 N5 C29 -82.0(3) 2_666 .
O14 Sm2 N5 C29 102.5(3) . .
N4 Sm2 N5 C29 51.9(3) . .
N3 Sm2 N5 C29 -124.7(3) 2_666 .
O19 Sm2 N5 C33 3.3(3) . .
O10 Sm2 N5 C33 -31.3(3) 2_666 .
O16 Sm2 N5 C33 157.0(3) . .
O17 Sm2 N5 C33 -178.6(3) . .
O11 Sm2 N5 C33 98.1(3) 2_666 .
O14 Sm2 N5 C33 -77.3(3) . .
N4 Sm2 N5 C33 -127.9(3) . .
N3 Sm2 N5 C33 55.5(3) 2_666 .
Sr3 O2 C6 O1 132.8(18) . .
Sr3 O2 C6 C1 -46(2) . .
Sm1 O1 C6 O2 -166.7(3) . .
Sm1 O1 C6 C1 12.1(5) . .
N1 C1 C6 O2 170.5(4) . .
C2 C1 C6 O2 -6.0(6) . .
N1 C1 C6 O1 -8.4(5) . .
C2 C1 C6 O1 175.1(4) . .
O13 Sm1 O7 C14 66.7(3) . .
O3 Sm1 O7 C14 153.9(4) . .
O5 Sm1 O7 C14 -9.8(4) . .
O1 Sm1 O7 C14 -77.4(3) . .
O9 Sm1 O7 C14 -142.3(3) . .
O21 Sm1 O7 C14 100.5(3) . .
N1 Sm1 O7 C14 -140.2(4) . .
N2 Sm1 O7 C14 -7.6(3) . .
Sr4 O4 C7 O3 5.1(4) . .
Sr4 O4 C7 C5 -177.0(3) . .
Sm1 O3 C7 O4 170.9(3) . .
Sr4 O3 C7 O4 -4.5(4) . .
Sm1 O3 C7 C5 -7.0(5) . .
Sr4 O3 C7 C5 177.6(3) . .
Sm1 O3 C7 Sr4 175.4(2) . .
N1 C5 C7 O4 -172.1(4) . .
C4 C5 C7 O4 4.2(6) . .
N1 C5 C7 O3 5.9(5) . .
C4 C5 C7 O3 -177.7(4) . .
N1 C5 C7 Sr4 164(2) . .
C4 C5 C7 Sr4 -19(3) . .
O26 Sr4 C7 O4 136.2(2) . .
O28 Sr4 C7 O4 -87.4(3) . .
O20 Sr4 C7 O4 51.7(3) 2_666 .
O15 Sr4 C7 O4 -154.9(2) 2_766 .
O29 Sr4 C7 O4 -18.6(3) . .
O27 Sr4 C7 O4 -16(2) . .
O3 Sr4 C7 O4 175.5(4) . .
C35 Sr4 C7 O4 68.8(3) 2_666 .
O26 Sr4 C7 O3 -39.3(2) . .
O28 Sr4 C7 O3 97.1(2) . .
O4 Sr4 C7 O3 -175.5(4) . .
O20 Sr4 C7 O3 -123.8(2) 2_666 .
O15 Sr4 C7 O3 29.6(2) 2_766 .
O29 Sr4 C7 O3 165.9(2) . .
O27 Sr4 C7 O3 169(2) . .
C35 Sr4 C7 O3 -106.8(2) 2_666 .
O26 Sr4 C7 C5 161(2) . .
O28 Sr4 C7 C5 -62(2) . .
O4 Sr4 C7 C5 25(2) . .
O20 Sr4 C7 C5 77(2) 2_666 .
O15 Sr4 C7 C5 -130(2) 2_766 .
O29 Sr4 C7 C5 7(2) . .
O27 Sr4 C7 C5 9(4) . .
O3 Sr4 C7 C5 -159(3) . .
C35 Sr4 C7 C5 94(2) 2_666 .
C12 N2 C8 C9 -1.3(6) . .
Sm1 N2 C8 C9 -179.4(3) . .
C12 N2 C8 C13 179.9(3) . .
Sm1 N2 C8 C13 1.7(4) . .
O13 Sm1 O9 C20 38.8(4) . .
O3 Sm1 O9 C20 -34.2(3) . .
O5 Sm1 O9 C20 119.6(4) . .
O1 Sm1 O9 C20 -165.6(4) . .
O7 Sm1 O9 C20 -97.1(4) . .
O21 Sm1 O9 C20 42.5(3) . .
N1 Sm1 O9 C20 -99.2(4) . .
N2 Sm1 O9 C20 158.3(3) . .
N2 C8 C9 C10 1.8(7) . .
C13 C8 C9 C10 -179.5(4) . .
C8 C9 C10 C11 -0.7(8) . .
C9 C10 C11 C12 -0.8(8) . .
C8 N2 C12 C11 -0.2(6) . .
Sm1 N2 C12 C11 177.9(4) . .
C8 N2 C12 C14 178.1(4) . .
Sm1 N2 C12 C14 -3.8(5) . .
C10 C11 C12 N2 1.3(7) . .
C10 C11 C12 C14 -176.9(5) . .
O3 Sm1 O13 C27 -165.4(8) . .
O5 Sm1 O13 C27 42.8(8) . .
O1 Sm1 O13 C27 -17.9(8) . .
O7 Sm1 O13 C27 -85.5(8) . .
O9 Sm1 O13 C27 122.7(7) . .
O21 Sm1 O13 C27 118.9(8) . .
N1 Sm1 O13 C27 -126.0(7) . .
N2 Sm1 O13 C27 -20.2(8) . .
Sr3 O6 C13 O5 91.8(4) 2_565 .
Sr3 O6 C13 C8 -88.2(4) 2_565 .
Sm1 O5 C13 O6 -171.2(3) . .
Sm1 O5 C13 C8 8.8(5) . .
N2 C8 C13 O6 173.4(3) . .
C9 C8 C13 O6 -5.4(6) . .
N2 C8 C13 O5 -6.6(5) . .
C9 C8 C13 O5 174.6(4) . .
O19 Sm2 O14 C27 162.1(3) . .
O10 Sm2 O14 C27 80.0(3) 2_666 .
O16 Sm2 O14 C27 4.3(3) . .
O17 Sm2 O14 C27 -70.2(3) . .
O11 Sm2 O14 C27 -140.9(3) 2_666 .
N5 Sm2 O14 C27 -131.5(3) . .
N4 Sm2 O14 C27 -4.0(3) . .
N3 Sm2 O14 C27 103.4(3) 2_666 .
Sm1 O7 C14 O8 -172.4(4) . .
Sm1 O7 C14 C12 8.6(5) . .
N2 C12 C14 O8 178.1(4) . .
C11 C12 C14 O8 -3.5(7) . .
N2 C12 C14 O7 -2.7(6) . .
C11 C12 C14 O7 175.6(4) . .
C19 N3 C15 C16 -0.7(6) . .
Sm2 N3 C15 C16 171.6(3) 2_666 .
C19 N3 C15 C20 -179.4(3) . .
Sm2 N3 C15 C20 -7.1(4) 2_666 .
O19 Sm2 O16 C28 -153.2(3) . .
O10 Sm2 O16 C28 -91.4(3) 2_666 .
O17 Sm2 O16 C28 60.4(3) . .
O11 Sm2 O16 C28 141.1(3) 2_666 .
O14 Sm2 O16 C28 -22.9(4) . .
N5 Sm2 O16 C28 82.8(3) . .
N4 Sm2 O16 C28 -14.6(3) . .
N3 Sm2 O16 C28 -153.9(3) 2_666 .
N3 C15 C16 C17 1.6(6) . .
C20 C15 C16 C17 -179.8(4) . .
O19 Sm2 O17 C34 1.7(4) . .
O10 Sm2 O17 C34 -135.4(3) 2_666 .
O16 Sm2 O17 C34 162.2(3) . .
O11 Sm2 O17 C34 81.0(3) 2_666 .
O14 Sm2 O17 C34 -71.8(3) . .
N5 Sm2 O17 C34 -0.4(3) . .
N4 Sm2 O17 C34 -131.8(3) . .
N3 Sm2 O17 C34 114.6(3) 2_666 .
C15 C16 C17 C18 -1.8(7) . .
C16 C17 C18 C19 1.2(7) . .
O10 Sm2 O19 C35 149.7(3) 2_666 .
O16 Sm2 O19 C35 -146.2(3) . .
O17 Sm2 O19 C35 -8.6(4) . .
O11 Sm2 O19 C35 -82.9(3) 2_666 .
O14 Sm2 O19 C35 73.7(3) . .
N5 Sm2 O19 C35 -6.5(3) . .
N4 Sm2 O19 C35 91.6(3) . .
N3 Sm2 O19 C35 -145.6(3) 2_666 .
C15 N3 C19 C18 0.0(6) . .
Sm2 N3 C19 C18 -172.2(3) 2_666 .
C15 N3 C19 C21 177.2(3) . .
Sm2 N3 C19 C21 5.0(4) 2_666 .
C17 C18 C19 N3 -0.2(7) . .
C17 C18 C19 C21 -177.2(4) . .
Sm1 O9 C20 O10 -52.3(5) . .
Sm1 O9 C20 C15 127.9(3) . .
Sm2 O10 C20 O9 -179.0(3) 2_666 .
Sm2 O10 C20 C15 0.8(5) 2_666 .
N3 C15 C20 O9 -175.9(3) . .
C16 C15 C20 O9 5.4(6) . .
N3 C15 C20 O10 4.3(5) . .
C16 C15 C20 O10 -174.4(4) . .
Sm2 O11 C21 O12 171.2(3) 2_666 .
Sm2 O11 C21 C19 -7.0(5) 2_666 .
N3 C19 C21 O12 -177.4(4) . .
C18 C19 C21 O12 -0.2(6) . .
N3 C19 C21 O11 1.0(5) . .
C18 C19 C21 O11 178.2(4) . .
C26 N4 C22 C23 0.8(6) . .
Sm2 N4 C22 C23 -166.5(3) . .
C26 N4 C22 C27 179.8(3) . .
Sm2 N4 C22 C27 12.5(4) . .
N4 C22 C23 C24 1.7(7) . .
C27 C22 C23 C24 -177.2(4) . .
C22 C23 C24 C25 -2.1(7) . .
C23 C24 C25 C26 0.2(7) . .
C22 N4 C26 C25 -2.9(6) . .
Sm2 N4 C26 C25 164.6(3) . .
C22 N4 C26 C28 177.7(4) . .
Sm2 N4 C26 C28 -14.9(4) . .
C24 C25 C26 N4 2.3(7) . .
C24 C25 C26 C28 -178.3(4) . .
Sm1 O13 C27 O14 -51.5(10) . .
Sm1 O13 C27 C22 127.4(7) . .
Sm2 O14 C27 O13 -169.5(3) . .
Sm2 O14 C27 C22 11.6(5) . .
N4 C22 C27 O13 165.5(3) . .
C23 C22 C27 O13 -15.5(6) . .
N4 C22 C27 O14 -15.5(5) . .
C23 C22 C27 O14 163.5(4) . .
Sr4 O15 C28 O16 24.0(6) 2_766 .
Sr4 O15 C28 C26 -155.1(3) 2_766 .
Sm2 O16 C28 O15 -166.4(3) . .
Sm2 O16 C28 C26 12.7(5) . .
N4 C26 C28 O15 -178.5(4) . .
C25 C26 C28 O15 2.0(6) . .
N4 C26 C28 O16 2.3(5) . .
C25 C26 C28 O16 -177.2(4) . .
C33 N5 C29 C30 -0.9(6) . .
Sm2 N5 C29 C30 179.3(3) . .
C33 N5 C29 C34 178.0(3) . .
Sm2 N5 C29 C34 -1.8(4) . .
N5 C29 C30 C31 1.0(7) . .
C34 C29 C30 C31 -177.8(4) . .
C29 C30 C31 C32 0.6(7) . .
C30 C31 C32 C33 -2.2(7) . .
C29 N5 C33 C32 -0.9(6) . .
Sm2 N5 C33 C32 179.0(3) . .
C29 N5 C33 C35 179.3(3) . .
Sm2 N5 C33 C35 -0.8(4) . .
C31 C32 C33 N5 2.4(7) . .
C31 C32 C33 C35 -177.8(4) . .
Sr3 O18 C34 O17 -18.1(8) 2_665 .
Sr3 O18 C34 C29 162.5(3) 2_665 .
Sm2 O17 C34 O18 -179.7(3) . .
Sm2 O17 C34 C29 -0.3(5) . .
N5 C29 C34 O18 -179.2(4) . .
C30 C29 C34 O18 -0.3(6) . .
N5 C29 C34 O17 1.4(5) . .
C30 C29 C34 O17 -179.8(4) . .
Sr4 O20 C35 O19 34.4(5) 2_666 .
Sr4 O20 C35 C33 -146.1(3) 2_666 .
Sm2 O19 C35 O20 -172.0(3) . .
Sm2 O19 C35 C33 8.5(5) . .
Sm2 O19 C35 Sr4 -148.0(2) . 2_666
N5 C33 C35 O20 175.9(4) . .
C32 C33 C35 O20 -3.9(6) . .
N5 C33 C35 O19 -4.6(5) . .
C32 C33 C35 O19 175.6(4) . .
N5 C33 C35 Sr4 125.4(4) . 2_666
C32 C33 C35 Sr4 -54.4(7) . 2_666
